data_1548723
loop_
_publ_author_name
'Yan, Xinwen'
'Zhang, Shaowen'
'Peng, Deqian'
'Zhang, Pengfei'
'Zhi, Junge'
'Wu, Xiaolu'
'Wang, Lin'
'Dong, Yuping'
'Li, Xiaofang'

_publ_section_title
;
 Cationic half-sandwich rare-earth metal alkyl species catalyzed
 polymerization and copolymerization of aryl isocyanides possessing polar,
 bulky, or chiral substituents
;
_journal_issue 8
_journal_name_full 'Polymer Chemistry'
_journal_page_first 984
_journal_paper_doi 10.1039/C8PY00007G
_journal_volume 9
_journal_year 2018
_chemical_absolute_configuration ad
_chemical_formula_moiety 'C26 H49 O3 Sc Si2'
_chemical_formula_sum 'C26 H49 O3 Sc Si2'
_chemical_formula_weight 510.79
_chemical_name_systematic 1
_chemical_properties_physical Air-sensitive,Moisture-sensitive
_space_group_crystal_system monoclinic
_space_group_IT_number 4
_space_group_name_Hall 'P 2yb'
_space_group_name_H-M_alt 'P 1 21 1'
_symmetry_space_group_name_Hall 'P 2yb'
_symmetry_space_group_name_H-M 'P 1 21 1'
_atom_sites_solution_hydrogens geom
_atom_sites_solution_primary direct
_audit_creation_date 2017-04-21
_audit_creation_method
;
Olex2 1.2
(compiled 2017.03.28 svn.r3405 for OlexSys, GUI svn.r5335)
;
_audit_update_record
;
2017-12-04 deposited with the CCDC.
2018-01-18 downloaded from the CCDC.
;
_cell_angle_alpha 90
_cell_angle_beta 109.79(3)
_cell_angle_gamma 90
_cell_formula_units_Z 2
_cell_length_a 8.2245(16)
_cell_length_b 17.776(4)
_cell_length_c 10.845(2)
_cell_measurement_reflns_used 5517
_cell_measurement_temperature 153(2)
_cell_measurement_theta_max 27.4739
_cell_measurement_theta_min 1.1455
_cell_volume 1491.9(6)
_computing_molecular_graphics 'Olex2 (Dolomanov et al., 2009)'
_computing_publication_material 'Olex2 (Dolomanov et al., 2009)'
_computing_structure_refinement 'XL (Sheldrick, 2008)'
_computing_structure_solution 'XS (Sheldrick, 2008)'
_diffrn_ambient_temperature 153.15
_diffrn_measured_fraction_theta_full 0.992
_diffrn_measured_fraction_theta_max 0.990
_diffrn_measurement_device_type 'multiwire proportional'
_diffrn_measurement_method 'phi and omega scans'
_diffrn_radiation_monochromator graphite
_diffrn_radiation_type MoK\a
_diffrn_radiation_wavelength 0.71073
_diffrn_reflns_av_R_equivalents 0.0517
_diffrn_reflns_av_unetI/netI 0.0615
_diffrn_reflns_Laue_measured_fraction_full 0.992
_diffrn_reflns_Laue_measured_fraction_max 0.990
_diffrn_reflns_limit_h_max 10
_diffrn_reflns_limit_h_min -10
_diffrn_reflns_limit_k_max 22
_diffrn_reflns_limit_k_min -22
_diffrn_reflns_limit_l_max 14
_diffrn_reflns_limit_l_min -14
_diffrn_reflns_number 11920
_diffrn_reflns_point_group_measured_fraction_full 0.952
_diffrn_reflns_point_group_measured_fraction_max 0.932
_diffrn_reflns_theta_full 25.242
_diffrn_reflns_theta_max 27.501
_diffrn_reflns_theta_min 2.632
_exptl_absorpt_coefficient_mu 0.350
_exptl_absorpt_correction_T_max 1.0000
_exptl_absorpt_correction_T_min 0.8144
_exptl_absorpt_correction_type multi-scan
_exptl_absorpt_process_details 'CrystalClear (Rigaku Inc., 2008)'
_exptl_crystal_colour colorless
_exptl_crystal_density_diffrn 1.137
_exptl_crystal_description block
_exptl_crystal_F_000 556
_exptl_crystal_size_max 0.26
_exptl_crystal_size_mid 0.24
_exptl_crystal_size_min 0.23
_refine_diff_density_max 0.263
_refine_diff_density_min -0.478
_refine_diff_density_rms 0.071
_refine_ls_abs_structure_details
;
 Flack x determined using 2507 quotients [(I+)-(I-)]/[(I+)+(I-)]
 (Parsons, Flack and Wagner, Acta Cryst. B69 (2013) 249-259).
;
_refine_ls_abs_structure_Flack 0.02(2)
_refine_ls_extinction_method none
_refine_ls_goodness_of_fit_ref 1.050
_refine_ls_hydrogen_treatment constr
_refine_ls_matrix_type full
_refine_ls_number_parameters 337
_refine_ls_number_reflns 6408
_refine_ls_number_restraints 145
_refine_ls_restrained_S_all 1.054
_refine_ls_R_factor_all 0.0501
_refine_ls_R_factor_gt 0.0484
_refine_ls_shift/su_max 0.001
_refine_ls_shift/su_mean 0.000
_refine_ls_structure_factor_coef Fsqd
_refine_ls_weighting_details 'w=1/[\s^2^(Fo^2^)+(0.0540P)^2^+0.5120P] where P=(Fo^2^+2Fc^2^)/3'
_refine_ls_weighting_scheme calc
_refine_ls_wR_factor_gt 0.1156
_refine_ls_wR_factor_ref 0.1171
_reflns_Friedel_coverage 0.823
_reflns_Friedel_fraction_full 0.908
_reflns_Friedel_fraction_max 0.870
_reflns_number_gt 6209
_reflns_number_total 6408
_reflns_threshold_expression 'I > 2\s(I)'
_cod_data_source_file c8py00007g2.cif
_cod_data_source_block bwn17057
_cod_depositor_comments 'Adding full bibliography for 1548723--1548725.cif.'
_cod_original_cell_volume 1491.8(6)
_cod_database_code 1548723
_shelx_shelxl_version_number 2014/7
_shelx_space_group_comment
;
The symmetry employed for this shelxl refinement is uniquely defined
by the following loop, which should always be used as a source of
symmetry information in preference to the above space-group names.
They are only intended as comments.
;
_shelx_estimated_absorpt_t_max 0.924
_shelx_estimated_absorpt_t_min 0.915
_olex2_refinement_description
;
1. Fixed Uiso
 At 1.2 times of:
  All C(H) groups, All C(H,H) groups
 At 1.5 times of:
  All C(H,H,H) groups
2. Uiso/Uaniso restraints and constraints
C15 \\sim C16 \\sim C17 \\sim C18 \\sim C16A \\sim C15A \\sim C17A \\sim C18A:
within 1.7A with sigma of 0.01 and sigma for terminal atoms of 0.01
Uanis(C15) \\sim Ueq, Uanis(C16) \\sim Ueq, Uanis(C17) \\sim Ueq, Uanis(C18)
\\sim Ueq, Uanis(C16A) \\sim Ueq, Uanis(C15A) \\sim Ueq, Uanis(C17A) \\sim Ueq,
Uanis(C18A) \\sim Ueq: with sigma of 0.01 and sigma for terminal atoms of 0.01
3. Others
 Sof(C16A)=Sof(H16C)=Sof(H16D)=Sof(C15A)=Sof(H15C)=Sof(H15D)=Sof(C17A)=
 Sof(H17C)=Sof(H17D)=1-FVAR(1)
 Sof(C15)=Sof(H15A)=Sof(H15B)=Sof(C16)=Sof(H16A)=Sof(H16B)=Sof(C17)=Sof(H17A)=
 Sof(H17B)=FVAR(1)
 Sof(C18A)=Sof(H18C)=Sof(H18D)=1-FVAR(2)
 Sof(C18)=Sof(H18A)=Sof(H18B)=FVAR(2)
4.a Ternary CH refined with riding coordinates:
 C4(H4), C5(H5), C6(H6), C8(H8)
4.b Secondary CH2 refined with riding coordinates:
 C15(H15A,H15B), C16(H16A,H16B), C17(H17A,H17B), C18(H18A,H18B), C19(H19A,
 H19B), C23(H23A,H23B), C16A(H16C,H16D), C15A(H15C,H15D), C17A(H17C,H17D),
 C18A(H18C,H18D)
4.c Aromatic/amide H refined with riding coordinates:
 C11(H11), C12(H12), C13(H13)
4.d Idealised Me refined as rotating group:
 C1(H1A,H1B,H1C), C3(H3A,H3B,H3C), C7(H7A,H7B,H7C), C9(H9A,H9B,H9C), C20(H20A,
 H20B,H20C), C21(H21A,H21B,H21C), C22(H22A,H22B,H22C), C24(H24A,H24B,H24C),
 C25(H25A,H25B,H25C), C26(H26A,H26B,H26C)
;
_olex2_submission_special_instructions 'No special instructions were received'

loop_
_space_group_symop_operation_xyz
'x, y, z'
'-x, y+1/2, -z'

loop_
_atom_site_label
_atom_site_type_symbol
_atom_site_fract_x
_atom_site_fract_y
_atom_site_fract_z
_atom_site_U_iso_or_equiv
_atom_site_adp_type
_atom_site_occupancy
_atom_site_site_symmetry_order
_atom_site_calc_flag
_atom_site_refinement_flags_posn
_atom_site_refinement_flags_adp
_atom_site_refinement_flags_occupancy
_atom_site_disorder_assembly
_atom_site_disorder_group
Sc1 Sc 0.76678(8) 0.06787(3) 0.93443(6) 0.02131(15) Uani 1 1 d . . . . .
Si1 Si 0.89157(14) -0.03333(6) 0.68608(10) 0.0277(2) Uani 1 1 d . . . . .
Si2 Si 1.16593(15) 0.08000(7) 1.21985(10) 0.0370(3) Uani 1 1 d . . . . .
O1 O 0.5750(3) 0.24304(18) 0.4943(3) 0.0338(6) Uani 1 1 d . . . . .
O2 O 0.8115(4) 0.31105(17) 0.6206(3) 0.0342(6) Uani 1 1 d . . . . .
O3 O 0.6576(4) -0.02506(15) 1.0111(3) 0.0320(6) Uani 1 1 d . . . . .
C1 C 0.6321(6) 0.3600(3) 0.4092(5) 0.0485(12) Uani 1 1 d . . . . .
H1A H 0.5580 0.3449 0.3211 0.073 Uiso 1 1 calc GR . . . .
H1B H 0.7236 0.3933 0.4025 0.073 Uiso 1 1 calc GR . . . .
H1C H 0.5626 0.3865 0.4531 0.073 Uiso 1 1 calc GR . . . .
C2 C 0.7123(5) 0.2908(3) 0.4875(4) 0.0333(9) Uani 1 1 d . . . . .
C3 C 0.8298(6) 0.2483(3) 0.4311(5) 0.0439(11) Uani 1 1 d . . . . .
H3A H 0.8666 0.2012 0.4795 0.066 Uiso 1 1 calc GR . . . .
H3B H 0.9315 0.2791 0.4385 0.066 Uiso 1 1 calc GR . . . .
H3C H 0.7676 0.2370 0.3386 0.066 Uiso 1 1 calc GR . . . .
C4 C 0.6314(4) 0.2131(2) 0.6244(3) 0.0237(7) Uani 1 1 d . . . . .
H4 H 0.7171 0.1720 0.6313 0.028 Uiso 1 1 calc R . . . .
C5 C 0.7237(5) 0.2807(2) 0.7024(3) 0.0248(7) Uani 1 1 d . . . . .
H5 H 0.6360 0.3179 0.7095 0.030 Uiso 1 1 calc R . . . .
C6 C 0.8411(5) 0.2589(2) 0.8392(3) 0.0249(7) Uani 1 1 d . . . . .
H6 H 0.8723 0.3058 0.8932 0.030 Uiso 1 1 calc R . . . .
C7 C 1.0078(5) 0.2211(3) 0.8405(4) 0.0317(8) Uani 1 1 d . . . . .
H7A H 0.9805 0.1737 0.7918 0.048 Uiso 1 1 calc GR . . . .
H7B H 1.0807 0.2109 0.9312 0.048 Uiso 1 1 calc GR . . . .
H7C H 1.0696 0.2544 0.7994 0.048 Uiso 1 1 calc GR . . . .
C8 C 0.4877(4) 0.1836(2) 0.6692(3) 0.0244(7) Uani 1 1 d . . . . .
H8 H 0.4556 0.1320 0.6321 0.029 Uiso 1 1 calc R . . . .
C9 C 0.3247(5) 0.2324(2) 0.6280(4) 0.0332(9) Uani 1 1 d . . . . .
H9A H 0.3523 0.2821 0.6687 0.050 Uiso 1 1 calc GR . . . .
H9B H 0.2361 0.2085 0.6565 0.050 Uiso 1 1 calc GR . . . .
H9C H 0.2814 0.2378 0.5324 0.050 Uiso 1 1 calc GR . . . .
C10 C 0.5692(4) 0.17696(19) 0.8170(3) 0.0215(7) Uani 1 1 d . . . . .
C11 C 0.4971(5) 0.1419(2) 0.9038(4) 0.0247(7) Uani 1 1 d . . . . .
H11 H 0.3914 0.1148 0.8794 0.030 Uiso 1 1 calc R . . . .
C12 C 0.6105(5) 0.1543(2) 1.0337(4) 0.0269(8) Uani 1 1 d . . . . .
H12 H 0.5932 0.1371 1.1113 0.032 Uiso 1 1 calc R . . . .
C13 C 0.7529(5) 0.1965(2) 1.0283(3) 0.0250(7) Uani 1 1 d . . . . .
H13 H 0.8482 0.2126 1.1012 0.030 Uiso 1 1 calc R . . . .
C14 C 0.7288(4) 0.2106(2) 0.8942(3) 0.0221(7) Uani 1 1 d . . . . .
C15 C 0.477(2) -0.0366(9) 0.9914(13) 0.054(3) Uani 0.745(11) 1 d . U P A 1
H15A H 0.4078 -0.0359 0.8968 0.065 Uiso 0.745(11) 1 calc R . P A 1
H15B H 0.4331 0.0032 1.0359 0.065 Uiso 0.745(11) 1 calc R . P A 1
C16 C 0.4662(12) -0.1127(5) 1.0501(12) 0.062(2) Uani 0.745(11) 1 d . U P A 1
H16A H 0.4870 -0.1089 1.1453 0.074 Uiso 0.745(11) 1 calc R . P A 1
H16B H 0.3526 -0.1367 1.0064 0.074 Uiso 0.745(11) 1 calc R . P A 1
C17 C 0.6082(9) -0.1548(4) 1.0236(7) 0.0454(16) Uani 0.745(11) 1 d . U P A 1
H17A H 0.6564 -0.1940 1.0910 0.054 Uiso 0.745(11) 1 calc R . P A 1
H17B H 0.5655 -0.1791 0.9363 0.054 Uiso 0.745(11) 1 calc R . P A 1
C18 C 0.732(3) -0.1007(11) 1.028(3) 0.043(3) Uani 0.41(4) 1 d . U P A 1
H18A H 0.7815 -0.1108 0.9583 0.051 Uiso 0.41(4) 1 calc R . P A 1
H18B H 0.8270 -0.1038 1.1137 0.051 Uiso 0.41(4) 1 calc R . P A 1
C19 C 0.7280(5) 0.0151(2) 0.7390(4) 0.0280(7) Uani 1 1 d . . . . .
H19A H 0.6333 -0.0218 0.7257 0.034 Uiso 1 1 calc R . . . .
H19B H 0.6808 0.0555 0.6738 0.034 Uiso 1 1 calc R . . . .
C20 C 0.8023(6) -0.0700(3) 0.5129(4) 0.0434(11) Uani 1 1 d . . . . .
H20A H 0.7126 -0.1075 0.5068 0.065 Uiso 1 1 calc GR . . . .
H20B H 0.8955 -0.0932 0.4890 0.065 Uiso 1 1 calc GR . . . .
H20C H 0.7523 -0.0283 0.4530 0.065 Uiso 1 1 calc GR . . . .
C21 C 0.9878(7) -0.1154(3) 0.7952(5) 0.0487(12) Uani 1 1 d . . . . .
H21A H 1.0421 -0.0978 0.8855 0.073 Uiso 1 1 calc GR . . . .
H21B H 1.0749 -0.1397 0.7654 0.073 Uiso 1 1 calc GR . . . .
H21C H 0.8966 -0.1517 0.7917 0.073 Uiso 1 1 calc GR . . . .
C22 C 1.0719(5) 0.0326(3) 0.6907(4) 0.0362(9) Uani 1 1 d . . . . .
H22A H 1.0248 0.0760 0.6343 0.054 Uiso 1 1 calc GR . . . .
H22B H 1.1553 0.0063 0.6594 0.054 Uiso 1 1 calc GR . . . .
H22C H 1.1297 0.0497 0.7809 0.054 Uiso 1 1 calc GR . . . .
C23 C 1.0434(5) 0.0492(2) 1.0508(4) 0.0297(8) Uani 1 1 d . . . . .
H23A H 1.0594 -0.0060 1.0514 0.036 Uiso 1 1 calc R . . . .
H23B H 1.1081 0.0698 0.9962 0.036 Uiso 1 1 calc R . . . .
C24 C 1.0300(8) 0.0731(5) 1.3269(5) 0.0713(17) Uani 1 1 d . . . . .
H24A H 0.9247 0.1030 1.2889 0.107 Uiso 1 1 calc GR . . . .
H24B H 1.0951 0.0924 1.4144 0.107 Uiso 1 1 calc GR . . . .
H24C H 0.9990 0.0204 1.3335 0.107 Uiso 1 1 calc GR . . . .
C25 C 1.3652(9) 0.0219(4) 1.3011(6) 0.074(2) Uani 1 1 d . . . . .
H25A H 1.3323 -0.0309 1.3034 0.111 Uiso 1 1 calc GR . . . .
H25B H 1.4223 0.0400 1.3908 0.111 Uiso 1 1 calc GR . . . .
H25C H 1.4445 0.0265 1.2515 0.111 Uiso 1 1 calc GR . . . .
C26 C 1.2428(7) 0.1791(3) 1.2184(5) 0.0541(13) Uani 1 1 d . . . . .
H26A H 1.3135 0.1823 1.1618 0.081 Uiso 1 1 calc GR . . . .
H26B H 1.3120 0.1942 1.3077 0.081 Uiso 1 1 calc GR . . . .
H26C H 1.1429 0.2127 1.1849 0.081 Uiso 1 1 calc GR . . . .
C16A C 0.452(3) -0.1250(14) 0.985(3) 0.047(3) Uani 0.255(11) 1 d . U P A 2
H16C H 0.4580 -0.1587 0.9143 0.057 Uiso 0.255(11) 1 calc R . P A 2
H16D H 0.3433 -0.1338 1.0029 0.057 Uiso 0.255(11) 1 calc R . P A 2
C15A C 0.475(7) -0.044(3) 0.956(4) 0.049(5) Uani 0.255(11) 1 d . U P A 2
H15C H 0.4325 -0.0354 0.8603 0.059 Uiso 0.255(11) 1 calc R . P A 2
H15D H 0.4074 -0.0114 0.9954 0.059 Uiso 0.255(11) 1 calc R . P A 2
C17A C 0.619(3) -0.1330(13) 1.115(3) 0.056(3) Uani 0.255(11) 1 d . U P A 2
H17C H 0.5988 -0.1099 1.1917 0.067 Uiso 0.255(11) 1 calc R . P A 2
H17D H 0.6519 -0.1864 1.1345 0.067 Uiso 0.255(11) 1 calc R . P A 2
C18A C 0.7518(17) -0.0912(9) 1.078(2) 0.049(3) Uani 0.59(4) 1 d . U P A 2
H18C H 0.8501 -0.0767 1.1571 0.059 Uiso 0.59(4) 1 calc R . P A 2
H18D H 0.7955 -0.1214 1.0197 0.059 Uiso 0.59(4) 1 calc R . P A 2

loop_
_atom_site_aniso_label
_atom_site_aniso_U_11
_atom_site_aniso_U_22
_atom_site_aniso_U_33
_atom_site_aniso_U_23
_atom_site_aniso_U_13
_atom_site_aniso_U_12
Sc1 0.0217(3) 0.0193(3) 0.0232(3) 0.0002(2) 0.0080(2) 0.0006(3)
Si1 0.0322(5) 0.0225(5) 0.0289(5) -0.0049(4) 0.0109(4) 0.0010(4)
Si2 0.0376(6) 0.0414(7) 0.0250(5) -0.0012(5) 0.0014(4) 0.0096(5)
O1 0.0289(13) 0.0464(17) 0.0235(12) 0.0092(12) 0.0053(10) -0.0058(13)
O2 0.0352(15) 0.0377(16) 0.0306(13) 0.0068(12) 0.0124(12) -0.0101(12)
O3 0.0294(14) 0.0259(14) 0.0423(15) 0.0105(12) 0.0142(12) 0.0021(12)
C1 0.046(3) 0.054(3) 0.047(3) 0.023(2) 0.017(2) 0.008(2)
C2 0.033(2) 0.040(2) 0.0286(18) 0.0107(16) 0.0127(16) -0.0024(18)
C3 0.042(2) 0.053(3) 0.042(2) 0.006(2) 0.0206(19) 0.001(2)
C4 0.0231(16) 0.0273(18) 0.0194(15) 0.0032(13) 0.0056(12) -0.0027(14)
C5 0.0273(17) 0.0205(16) 0.0282(17) 0.0038(14) 0.0114(14) -0.0046(15)
C6 0.0254(17) 0.0228(17) 0.0260(16) -0.0035(13) 0.0081(13) -0.0057(14)
C7 0.0226(17) 0.039(2) 0.0332(19) 0.0008(17) 0.0098(14) -0.0026(16)
C8 0.0204(16) 0.0247(18) 0.0252(16) 0.0006(13) 0.0040(13) 0.0011(14)
C9 0.0221(17) 0.038(2) 0.036(2) 0.0074(17) 0.0064(15) 0.0035(16)
C10 0.0211(15) 0.0183(16) 0.0268(16) 0.0003(13) 0.0103(13) 0.0008(13)
C11 0.0224(17) 0.0235(16) 0.0309(18) 0.0031(14) 0.0124(14) -0.0015(14)
C12 0.0300(19) 0.0275(19) 0.0277(17) 0.0007(14) 0.0155(15) 0.0030(15)
C13 0.0299(18) 0.0234(17) 0.0223(16) -0.0016(13) 0.0098(14) 0.0035(15)
C14 0.0233(16) 0.0213(16) 0.0214(15) 0.0005(12) 0.0071(13) 0.0000(14)
C15 0.037(3) 0.041(4) 0.091(7) 0.025(5) 0.027(5) 0.006(3)
C16 0.049(3) 0.044(4) 0.096(5) 0.028(4) 0.029(4) -0.001(3)
C17 0.055(3) 0.029(3) 0.055(4) 0.009(3) 0.022(3) -0.002(3)
C18 0.046(6) 0.029(5) 0.063(7) 0.008(5) 0.031(5) 0.009(4)
C19 0.0301(18) 0.0236(17) 0.0298(17) -0.0067(14) 0.0096(14) -0.0012(15)
C20 0.041(2) 0.050(3) 0.040(2) -0.019(2) 0.0140(19) -0.004(2)
C21 0.064(3) 0.034(2) 0.049(3) 0.003(2) 0.021(2) 0.015(2)
C22 0.034(2) 0.037(2) 0.041(2) -0.0068(18) 0.0164(17) -0.0013(18)
C23 0.0267(17) 0.029(2) 0.0309(18) -0.0013(14) 0.0069(14) 0.0042(15)
C24 0.088(4) 0.100(5) 0.033(2) 0.006(3) 0.028(2) 0.007(4)
C25 0.070(4) 0.074(4) 0.054(3) -0.002(3) -0.009(3) 0.031(4)
C26 0.048(3) 0.051(3) 0.047(3) -0.015(2) -0.006(2) 0.000(2)
C16A 0.047(5) 0.034(5) 0.063(6) 0.015(6) 0.021(6) -0.001(5)
C15A 0.040(6) 0.041(7) 0.069(8) 0.017(7) 0.020(7) 0.000(6)
C17A 0.056(5) 0.040(5) 0.069(6) 0.016(5) 0.020(5) 0.004(5)
C18A 0.043(4) 0.035(5) 0.063(6) 0.016(5) 0.009(5) 0.004(3)

loop_
_atom_type_symbol
_atom_type_description
_atom_type_scat_dispersion_real
_atom_type_scat_dispersion_imag
_atom_type_scat_source
C C 0.0033 0.0016 'International Tables Vol C Tables 4.2.6.8 and 6.1.1.4'
H H 0.0000 0.0000 'International Tables Vol C Tables 4.2.6.8 and 6.1.1.4'
O O 0.0106 0.0060 'International Tables Vol C Tables 4.2.6.8 and 6.1.1.4'
Si Si 0.0817 0.0704 'International Tables Vol C Tables 4.2.6.8 and 6.1.1.4'
Sc Sc 0.2519 0.3716 'International Tables Vol C Tables 4.2.6.8 and 6.1.1.4'

loop_
_geom_angle_atom_site_label_1
_geom_angle_atom_site_label_2
_geom_angle_atom_site_label_3
_geom_angle
O3 Sc1 C10 119.23(11)
O3 Sc1 C11 89.31(11)
O3 Sc1 C12 87.87(12)
O3 Sc1 C13 116.96(12)
O3 Sc1 C14 140.41(11)
O3 Sc1 C19 95.66(13)
O3 Sc1 C23 98.36(13)
C10 Sc1 C14 32.18(11)
C11 Sc1 C10 32.36(11)
C11 Sc1 C13 54.36(12)
C11 Sc1 C14 53.72(11)
C12 Sc1 C10 54.03(12)
C12 Sc1 C11 33.13(12)
C12 Sc1 C13 32.75(12)
C12 Sc1 C14 53.85(12)
C13 Sc1 C10 53.76(11)
C13 Sc1 C14 32.37(11)
C19 Sc1 C10 89.08(13)
C19 Sc1 C11 105.02(13)
C19 Sc1 C12 138.09(14)
C19 Sc1 C13 138.65(13)
C19 Sc1 C14 106.40(13)
C23 Sc1 C10 138.36(13)
C23 Sc1 C11 147.69(13)
C23 Sc1 C12 115.41(14)
C23 Sc1 C13 94.82(13)
C23 Sc1 C14 106.60(13)
C23 Sc1 C19 105.37(14)
C19 Si1 C20 113.06(19)
C19 Si1 C21 111.3(2)
C19 Si1 C22 110.70(19)
C21 Si1 C20 107.3(2)
C21 Si1 C22 107.9(2)
C22 Si1 C20 106.3(2)
C23 Si2 C24 110.9(2)
C23 Si2 C25 113.4(2)
C23 Si2 C26 110.0(2)
C24 Si2 C25 106.4(3)
C24 Si2 C26 109.9(3)
C26 Si2 C25 106.1(3)
C4 O1 C2 105.8(3)
C5 O2 C2 107.1(3)
C15 O3 Sc1 126.1(7)
C15 O3 C18 104.8(11)
C18 O3 Sc1 122.5(7)
C15A O3 Sc1 121.3(19)
C15A O3 C18A 109(2)
C18A O3 Sc1 125.8(6)
H1A C1 H1B 109.5
H1A C1 H1C 109.5
H1B C1 H1C 109.5
C2 C1 H1A 109.5
C2 C1 H1B 109.5
C2 C1 H1C 109.5
O1 C2 O2 106.6(3)
O1 C2 C1 108.0(3)
O1 C2 C3 110.4(4)
O2 C2 C1 110.5(4)
O2 C2 C3 107.9(3)
C3 C2 C1 113.3(4)
C2 C3 H3A 109.5
C2 C3 H3B 109.5
C2 C3 H3C 109.5
H3A C3 H3B 109.5
H3A C3 H3C 109.5
H3B C3 H3C 109.5
O1 C4 H4 109.3
O1 C4 C5 100.8(3)
O1 C4 C8 114.7(3)
C5 C4 H4 109.3
C8 C4 H4 109.3
C8 C4 C5 113.1(3)
O2 C5 C4 102.5(3)
O2 C5 H5 109.2
O2 C5 C6 114.6(3)
C4 C5 H5 109.2
C4 C5 C6 112.0(3)
C6 C5 H5 109.2
C5 C6 H6 108.1
C5 C6 C7 113.1(3)
C5 C6 C14 104.9(3)
C7 C6 H6 108.1
C14 C6 H6 108.1
C14 C6 C7 114.3(3)
C6 C7 H7A 109.5
C6 C7 H7B 109.5
C6 C7 H7C 109.5
H7A C7 H7B 109.5
H7A C7 H7C 109.5
H7B C7 H7C 109.5
C4 C8 H8 108.4
C4 C8 C9 114.3(3)
C4 C8 C10 104.6(3)
C9 C8 H8 108.4
C10 C8 H8 108.4
C10 C8 C9 112.5(3)
C8 C9 H9A 109.5
C8 C9 H9B 109.5
C8 C9 H9C 109.5
H9A C9 H9B 109.5
H9A C9 H9C 109.5
H9B C9 H9C 109.5
C8 C10 Sc1 124.0(2)
C11 C10 Sc1 71.1(2)
C11 C10 C8 127.0(3)
C11 C10 C14 107.7(3)
C14 C10 Sc1 74.0(2)
C14 C10 C8 125.2(3)
Sc1 C11 H11 117.2
C10 C11 Sc1 76.6(2)
C10 C11 H11 126.0
C10 C11 C12 108.0(3)
C12 C11 Sc1 72.3(2)
C12 C11 H11 126.0
Sc1 C12 H12 116.2
C11 C12 Sc1 74.6(2)
C11 C12 H12 125.7
C13 C12 Sc1 75.5(2)
C13 C12 C11 108.5(3)
C13 C12 H12 125.7
Sc1 C13 H13 118.2
C12 C13 Sc1 71.7(2)
C12 C13 H13 126.1
C12 C13 C14 107.9(3)
C14 C13 Sc1 76.0(2)
C14 C13 H13 126.1
C6 C14 Sc1 124.5(2)
C10 C14 Sc1 73.8(2)
C10 C14 C6 124.5(3)
C13 C14 Sc1 71.7(2)
C13 C14 C6 127.4(3)
C13 C14 C10 107.9(3)
O3 C15 H15A 110.6
O3 C15 H15B 110.6
O3 C15 C16 105.5(10)
H15A C15 H15B 108.8
C16 C15 H15A 110.6
C16 C15 H15B 110.6
C15 C16 H16A 111.4
C15 C16 H16B 111.4
H16A C16 H16B 109.2
C17 C16 C15 102.0(8)
C17 C16 H16A 111.4
C17 C16 H16B 111.4
C16 C17 H17A 110.8
C16 C17 H17B 110.8
H17A C17 H17B 108.8
C18 C17 C16 104.9(9)
C18 C17 H17A 110.8
C18 C17 H17B 110.8
O3 C18 H18A 109.4
O3 C18 H18B 109.4
C17 C18 O3 111.2(13)
C17 C18 H18A 109.4
C17 C18 H18B 109.4
H18A C18 H18B 108.0
Sc1 C19 H19A 105.5
Sc1 C19 H19B 105.5
Si1 C19 Sc1 127.20(19)
Si1 C19 H19A 105.5
Si1 C19 H19B 105.5
H19A C19 H19B 106.1
Si1 C20 H20A 109.5
Si1 C20 H20B 109.5
Si1 C20 H20C 109.5
H20A C20 H20B 109.5
H20A C20 H20C 109.5
H20B C20 H20C 109.5
Si1 C21 H21A 109.5
Si1 C21 H21B 109.5
Si1 C21 H21C 109.5
H21A C21 H21B 109.5
H21A C21 H21C 109.5
H21B C21 H21C 109.5
Si1 C22 H22A 109.5
Si1 C22 H22B 109.5
Si1 C22 H22C 109.5
H22A C22 H22B 109.5
H22A C22 H22C 109.5
H22B C22 H22C 109.5
Sc1 C23 H23A 105.1
Sc1 C23 H23B 105.1
Si2 C23 Sc1 128.9(2)
Si2 C23 H23A 105.1
Si2 C23 H23B 105.1
H23A C23 H23B 105.9
Si2 C24 H24A 109.5
Si2 C24 H24B 109.5
Si2 C24 H24C 109.5
H24A C24 H24B 109.5
H24A C24 H24C 109.5
H24B C24 H24C 109.5
Si2 C25 H25A 109.5
Si2 C25 H25B 109.5
Si2 C25 H25C 109.5
H25A C25 H25B 109.5
H25A C25 H25C 109.5
H25B C25 H25C 109.5
Si2 C26 H26A 109.5
Si2 C26 H26B 109.5
Si2 C26 H26C 109.5
H26A C26 H26B 109.5
H26A C26 H26C 109.5
H26B C26 H26C 109.5
H16C C16A H16D 109.8
C15A C16A H16C 112.1
C15A C16A H16D 112.1
C15A C16A C17A 98(2)
C17A C16A H16C 112.1
C17A C16A H16D 112.1
O3 C15A C16A 109(3)
O3 C15A H15C 110.0
O3 C15A H15D 110.0
C16A C15A H15C 110.0
C16A C15A H15D 110.0
H15C C15A H15D 108.4
C16A C17A H17C 111.4
C16A C17A H17D 111.4
H17C C17A H17D 109.2
C18A C17A C16A 102.1(18)
C18A C17A H17C 111.4
C18A C17A H17D 111.4
O3 C18A C17A 102.9(12)
O3 C18A H18C 111.2
O3 C18A H18D 111.2
C17A C18A H18C 111.2
C17A C18A H18D 111.2
H18C C18A H18D 109.1

loop_
_geom_bond_atom_site_label_1
_geom_bond_atom_site_label_2
_geom_bond_distance
Sc1 O3 2.176(3)
Sc1 C10 2.573(3)
Sc1 C11 2.502(4)
Sc1 C12 2.472(4)
Sc1 C13 2.520(4)
Sc1 C14 2.575(4)
Sc1 C19 2.240(4)
Sc1 C23 2.221(4)
Si1 C19 1.844(4)
Si1 C20 1.886(4)
Si1 C21 1.876(5)
Si1 C22 1.877(4)
Si2 C23 1.851(4)
Si2 C24 1.868(5)
Si2 C25 1.884(6)
Si2 C26 1.873(6)
O1 C2 1.433(5)
O1 C4 1.431(4)
O2 C2 1.442(5)
O2 C5 1.425(4)
O3 C15 1.443(16)
O3 C18 1.464(18)
O3 C15A 1.46(5)
O3 C18A 1.460(13)
C1 H1A 0.9800
C1 H1B 0.9800
C1 H1C 0.9800
C1 C2 1.514(6)
C2 C3 1.510(6)
C3 H3A 0.9800
C3 H3B 0.9800
C3 H3C 0.9800
C4 H4 1.0000
C4 C5 1.518(5)
C4 C8 1.515(5)
C5 H5 1.0000
C5 C6 1.521(5)
C6 H6 1.0000
C6 C7 1.524(5)
C6 C14 1.523(5)
C7 H7A 0.9800
C7 H7B 0.9800
C7 H7C 0.9800
C8 H8 1.0000
C8 C9 1.531(5)
C8 C10 1.518(5)
C9 H9A 0.9800
C9 H9B 0.9800
C9 H9C 0.9800
C10 C11 1.416(5)
C10 C14 1.427(5)
C11 H11 0.9500
C11 C12 1.419(5)
C12 H12 0.9500
C12 C13 1.408(5)
C13 H13 0.9500
C13 C14 1.421(5)
C15 H15A 0.9900
C15 H15B 0.9900
C15 C16 1.510(17)
C16 H16A 0.9900
C16 H16B 0.9900
C16 C17 1.495(12)
C17 H17A 0.9900
C17 H17B 0.9900
C17 C18 1.39(2)
C18 H18A 0.9900
C18 H18B 0.9900
C19 H19A 0.9900
C19 H19B 0.9900
C20 H20A 0.9800
C20 H20B 0.9800
C20 H20C 0.9800
C21 H21A 0.9800
C21 H21B 0.9800
C21 H21C 0.9800
C22 H22A 0.9800
C22 H22B 0.9800
C22 H22C 0.9800
C23 H23A 0.9900
C23 H23B 0.9900
C24 H24A 0.9800
C24 H24B 0.9800
C24 H24C 0.9800
C25 H25A 0.9800
C25 H25B 0.9800
C25 H25C 0.9800
C26 H26A 0.9800
C26 H26B 0.9800
C26 H26C 0.9800
C16A H16C 0.9900
C16A H16D 0.9900
C16A C15A 1.50(5)
C16A C17A 1.60(4)
C15A H15C 0.9900
C15A H15D 0.9900
C17A H17C 0.9900
C17A H17D 0.9900
C17A C18A 1.48(3)
C18A H18C 0.9900
C18A H18D 0.9900

loop_
_geom_torsion_atom_site_label_1
_geom_torsion_atom_site_label_2
_geom_torsion_atom_site_label_3
_geom_torsion_atom_site_label_4
_geom_torsion
Sc1 O3 C15 C16 173.6(6)
Sc1 O3 C18 C17 -154.5(11)
Sc1 O3 C15A C16A 156.2(17)
Sc1 O3 C18A C17A 177.0(12)
Sc1 C10 C11 C12 66.0(3)
Sc1 C10 C14 C6 121.1(3)
Sc1 C10 C14 C13 -64.0(2)
Sc1 C11 C12 C13 68.5(3)
Sc1 C12 C13 C14 68.0(3)
Sc1 C13 C14 C6 -119.9(4)
Sc1 C13 C14 C10 65.4(2)
O1 C4 C5 O2 -40.2(3)
O1 C4 C5 C6 -163.5(3)
O1 C4 C8 C9 -40.5(4)
O1 C4 C8 C10 -163.9(3)
O2 C5 C6 C7 -40.6(4)
O2 C5 C6 C14 -165.8(3)
O3 C15 C16 C17 -33.2(11)
C2 O1 C4 C5 37.9(4)
C2 O1 C4 C8 159.8(3)
C2 O2 C5 C4 27.8(4)
C2 O2 C5 C6 149.2(3)
C4 O1 C2 O2 -21.8(4)
C4 O1 C2 C1 -140.5(4)
C4 O1 C2 C3 95.1(4)
C4 C5 C6 C7 75.5(4)
C4 C5 C6 C14 -49.6(4)
C4 C8 C10 Sc1 -79.1(3)
C4 C8 C10 C11 -170.1(3)
C4 C8 C10 C14 14.9(5)
C5 O2 C2 O1 -4.9(4)
C5 O2 C2 C1 112.1(4)
C5 O2 C2 C3 -123.5(4)
C5 C4 C8 C9 74.5(4)
C5 C4 C8 C10 -48.9(4)
C5 C6 C14 Sc1 109.9(3)
C5 C6 C14 C10 16.3(5)
C5 C6 C14 C13 -157.5(4)
C7 C6 C14 Sc1 -14.6(4)
C7 C6 C14 C10 -108.1(4)
C7 C6 C14 C13 78.0(5)
C8 C4 C5 O2 -163.2(3)
C8 C4 C5 C6 73.5(4)
C8 C10 C11 Sc1 118.9(3)
C8 C10 C11 C12 -175.2(3)
C8 C10 C14 Sc1 -120.7(3)
C8 C10 C14 C6 0.4(5)
C8 C10 C14 C13 175.3(3)
C9 C8 C10 Sc1 156.4(3)
C9 C8 C10 C11 65.3(5)
C9 C8 C10 C14 -109.7(4)
C10 C11 C12 Sc1 -68.9(3)
C10 C11 C12 C13 -0.3(4)
C11 C10 C14 Sc1 63.6(2)
C11 C10 C14 C6 -175.3(3)
C11 C10 C14 C13 -0.5(4)
C11 C12 C13 Sc1 -67.9(3)
C11 C12 C13 C14 0.0(4)
C12 C13 C14 Sc1 -65.2(3)
C12 C13 C14 C6 174.9(3)
C12 C13 C14 C10 0.3(4)
C14 C10 C11 Sc1 -65.5(2)
C14 C10 C11 C12 0.5(4)
C15 O3 C18 C17 -2(2)
C15 C16 C17 C18 31.7(16)
C16 C17 C18 O3 -19(2)
C18 O3 C15 C16 22.0(15)
C20 Si1 C19 Sc1 179.7(2)
C21 Si1 C19 Sc1 58.8(3)
C22 Si1 C19 Sc1 -61.2(3)
C24 Si2 C23 Sc1 37.8(4)
C25 Si2 C23 Sc1 157.4(3)
C26 Si2 C23 Sc1 -84.0(3)
C16A C17A C18A O3 42(2)
C15A O3 C18A C17A -26(3)
C15A C16A C17A C18A -42(3)
C17A C16A C15A O3 26(3)
C18A O3 C15A C16A -2(3)
